data_1564229
loop_
_publ_author_name
'Nagai, Akira'
'Nishimura, Ryo'
'Hattori, Yohei'
'Hatano, Eri'
'Fujimoto, Ayako'
'Morimoto, Masakazu'
'Yasuda, Nobuhiro'
'Kamada, Kenji'
'Sotome, Hikaru'
'Miyasaka, Hiroshi'
'Yokojima, Satoshi'
'Nakamura, Shinichiro'
'Uchida, Kingo'

_publ_section_title
;
 Molecular crystalline capsules that release their contents by light
;
_journal_name_full 'Chemical Science'
_journal_paper_doi 10.1039/D1SC03394H
_journal_year 2021
_chemical_formula_sum 'C33 H34 F6 S2 Si2'
_chemical_formula_weight 664.90
_chemical_melting_point 452.8(6)
_chemical_name_systematic 1,2-Bis(2-methyl-5-(phenyl-3-trimethylsilyl)thien-3-yl)perfluorocyclopentene
_chemical_properties_physical Photo-sensitive
_space_group_crystal_system orthorhombic
_space_group_IT_number 60
_space_group_name_Hall '-P 2n 2ab'
_space_group_name_H-M_alt 'P b c n'
_atom_sites_solution_hydrogens geom
_audit_creation_method SHELXL-2014/7
_audit_update_record
;
2020-02-12 deposited with the CCDC.	2021-07-21 downloaded from the CCDC.
;
_cell_angle_alpha 90
_cell_angle_beta 90
_cell_angle_gamma 90
_cell_formula_units_Z 8
_cell_length_a 18.1941(3)
_cell_length_b 10.9554(2)
_cell_length_c 33.6907(6)
_cell_measurement_reflns_used 146540
_cell_measurement_temperature 173(2)
_cell_measurement_theta_max 16.205
_cell_measurement_theta_min 0.996
_cell_volume 6715.4(2)
_computing_structure_refinement 'SHELXL-2014/7 (Sheldrick, 2014)'
_diffrn_ambient_temperature 173(2)
_diffrn_detector_area_resol_mean 5.814
_diffrn_measured_fraction_theta_full 1.000
_diffrn_measured_fraction_theta_max 1.000
_diffrn_measurement_device_type 'PILATUS3 X CdTe 1M'
_diffrn_measurement_method \w
_diffrn_radiation_monochromator Si_311
_diffrn_radiation_type synchrotron
_diffrn_radiation_wavelength 0.4298
_diffrn_reflns_av_R_equivalents 0.0408
_diffrn_reflns_av_unetI/netI 0.0167
_diffrn_reflns_Laue_measured_fraction_full 1.000
_diffrn_reflns_Laue_measured_fraction_max 1.000
_diffrn_reflns_limit_h_max 23
_diffrn_reflns_limit_h_min -23
_diffrn_reflns_limit_k_max 14
_diffrn_reflns_limit_k_min -14
_diffrn_reflns_limit_l_max 43
_diffrn_reflns_limit_l_min -43
_diffrn_reflns_number 146540
_diffrn_reflns_point_group_measured_fraction_full 1.000
_diffrn_reflns_point_group_measured_fraction_max 1.000
_diffrn_reflns_theta_full 14.944
_diffrn_reflns_theta_max 16.205
_diffrn_reflns_theta_min 0.996
_diffrn_source 'SPring-8 BL02B1'
_exptl_absorpt_coefficient_mu 0.082
_exptl_crystal_colour colourless
_exptl_crystal_density_diffrn 1.315
_exptl_crystal_description 'hollow crystal'
_exptl_crystal_F_000 2768
_exptl_crystal_recrystallization_method 'Re-crystallisation from solvent: hexane'
_exptl_crystal_size_max 1.035
_exptl_crystal_size_mid 0.273
_exptl_crystal_size_min 0.008
_refine_diff_density_max 0.472
_refine_diff_density_min -0.371
_refine_diff_density_rms 0.042
_refine_ls_extinction_coef 0.0100(7)
_refine_ls_extinction_expression Fc^*^=kFc[1+0.001xFc^2^\l^3^/sin(2\q)]^-1/4^
_refine_ls_extinction_method 'SHELXL-2014/7 (Sheldrick 2014'
_refine_ls_goodness_of_fit_ref 1.028
_refine_ls_hydrogen_treatment constr
_refine_ls_matrix_type full
_refine_ls_number_parameters 452
_refine_ls_number_reflns 7706
_refine_ls_number_restraints 0
_refine_ls_restrained_S_all 1.028
_refine_ls_R_factor_all 0.0385
_refine_ls_R_factor_gt 0.0359
_refine_ls_shift/su_max 0.001
_refine_ls_shift/su_mean 0.000
_refine_ls_structure_factor_coef Fsqd
_refine_ls_weighting_details 'w=1/[\s^2^(Fo^2^)+(0.0620P)^2^+2.1370P] where P=(Fo^2^+2Fc^2^)/3'
_refine_ls_weighting_scheme calc
_refine_ls_wR_factor_gt 0.1046
_refine_ls_wR_factor_ref 0.1077
_reflns_Friedel_coverage 0.000
_reflns_number_gt 7112
_reflns_number_total 7706
_reflns_threshold_expression 'I > 2\s(I)'
_cod_data_source_file d1sc03394h12.cif
_cod_data_source_block m-trimethyl-hollow-6-173K
_cod_depositor_comments
;
The following automatic conversions were performed:

data item '_chemical_melting_point' value '452.2-453.3' was changed
to '452.8(6)' -- the average value was taken and precision was
estimated.

Automatic conversion script
Id: cif_fix_values 7556 2019-12-06 15:28:31Z antanas 
;
_cod_database_code 1564229
_shelx_shelxl_version_number 2014/7
_shelx_space_group_comment
;
The symmetry employed for this shelxl refinement is uniquely defined
by the following loop, which should always be used as a source of
symmetry information in preference to the above space-group names.
They are only intended as comments.
;
_shelx_estimated_absorpt_t_min 0.920
_shelx_estimated_absorpt_t_max 0.999

loop_
_space_group_symop_operation_xyz
'x, y, z'
'-x+1/2, -y+1/2, z+1/2'
'-x, y, -z+1/2'
'x+1/2, -y+1/2, -z'
'-x, -y, -z'
'x-1/2, y-1/2, -z-1/2'
'x, -y, z-1/2'
'-x-1/2, y-1/2, z'

loop_
_atom_site_label
_atom_site_type_symbol
_atom_site_fract_x
_atom_site_fract_y
_atom_site_fract_z
_atom_site_U_iso_or_equiv
_atom_site_adp_type
_atom_site_occupancy
_atom_site_site_symmetry_order
_atom_site_calc_flag
_atom_site_refinement_flags_posn
_atom_site_refinement_flags_adp
_atom_site_refinement_flags_occupancy
_atom_site_disorder_assembly
_atom_site_disorder_group
C1 C 0.69005(8) 0.60058(12) -0.03456(4) 0.0418(3) Uani 1 1 d . . . . .
H1A H 0.7240 0.6151 -0.0125 0.063 Uiso 1 1 calc R U . . .
H1B H 0.7137 0.5478 -0.0543 0.063 Uiso 1 1 calc R U . . .
H1C H 0.6455 0.5608 -0.0246 0.063 Uiso 1 1 calc R U . . .
C2 C 0.67017(7) 0.71951(11) -0.05341(4) 0.0318(2) Uani 1 1 d . . . . .
C3 C 0.60926(6) 0.79220(11) -0.04843(3) 0.0289(2) Uani 1 1 d . . . . .
C4 C 0.61010(7) 0.89659(11) -0.07383(4) 0.0307(2) Uani 1 1 d . . . . .
H4 H 0.5718 0.9555 -0.0744 0.037 Uiso 1 1 calc R U . . .
C5 C 0.67116(7) 0.90359(11) -0.09721(4) 0.0312(2) Uani 1 1 d . . . . .
C6 C 0.69000(7) 0.99719(11) -0.12676(4) 0.0323(2) Uani 1 1 d . . . . .
C7 C 0.63910(7) 1.08677(13) -0.13724(4) 0.0389(3) Uani 1 1 d . . . . .
H7 H 0.5920 1.0875 -0.1251 0.047 Uiso 1 1 calc R U . . .
C8 C 0.65674(8) 1.17437(14) -0.16514(4) 0.0454(3) Uani 1 1 d . . . . .
H8 H 0.6215 1.2345 -0.1723 0.054 Uiso 1 1 calc R U . . .
C9 C 0.72548(8) 1.17511(15) -0.18281(4) 0.0445(3) Uani 1 1 d . . . . .
H9 H 0.7368 1.2359 -0.2020 0.053 Uiso 1 1 calc R U . . .
C10 C 0.77821(8) 1.08853(14) -0.17299(4) 0.0400(3) Uani 1 1 d . . . . .
C11 C 0.75910(7) 1.00009(13) -0.14479(4) 0.0364(3) Uani 1 1 d . . . . .
H11 H 0.7944 0.9400 -0.1377 0.044 Uiso 1 1 calc R U . . .
C12 C 0.87974(13) 0.9732(2) -0.23433(7) 0.0792(6) Uani 1 1 d . . . . .
H12A H 0.9292 0.9749 -0.2458 0.119 Uiso 1 1 calc R U . . .
H12B H 0.8434 0.9895 -0.2551 0.119 Uiso 1 1 calc R U . . .
H12C H 0.8704 0.8927 -0.2227 0.119 Uiso 1 1 calc R U . . .
C13 C 0.88749(13) 1.2460(2) -0.21786(8) 0.0845(7) Uani 1 1 d . . . . .
H13A H 0.8789 1.3095 -0.1979 0.127 Uiso 1 1 calc R U . . .
H13B H 0.8533 1.2572 -0.2400 0.127 Uiso 1 1 calc R U . . .
H13C H 0.9381 1.2518 -0.2276 0.127 Uiso 1 1 calc R U . . .
C14 C 0.94046(12) 1.0631(4) -0.15517(8) 0.1202(12) Uani 1 1 d . . . . .
H14A H 0.9418 1.1330 -0.1370 0.180 Uiso 1 1 calc R U . . .
H14B H 0.9892 1.0514 -0.1669 0.180 Uiso 1 1 calc R U . . .
H14C H 0.9264 0.9895 -0.1405 0.180 Uiso 1 1 calc R U . . .
C15 C 0.68997(8) 0.90428(11) 0.02673(4) 0.0395(3) Uani 1 1 d . . . . .
H15A H 0.7210 0.8898 0.0034 0.059 Uiso 1 1 calc R U . . .
H15B H 0.7155 0.9589 0.0452 0.059 Uiso 1 1 calc R U . . .
H15C H 0.6436 0.9419 0.0183 0.059 Uiso 1 1 calc R U . . .
C16 C 0.67431(7) 0.78560(10) 0.04691(4) 0.0299(2) Uani 1 1 d . . . . .
C17 C 0.61492(6) 0.70851(10) 0.04359(3) 0.0278(2) Uani 1 1 d . . . . .
C18 C 0.61984(7) 0.60625(11) 0.06978(3) 0.0290(2) Uani 1 1 d . . . . .
H18 H 0.5832 0.5447 0.0714 0.035 Uiso 1 1 calc R U . . .
C19 C 0.68226(6) 0.60554(10) 0.09213(3) 0.0280(2) Uani 1 1 d . . . . .
C20 C 0.70449(6) 0.51763(10) 0.12268(3) 0.0289(2) Uani 1 1 d . . . . .
C21 C 0.65287(7) 0.43831(12) 0.13913(4) 0.0354(3) Uani 1 1 d . . . . .
H21 H 0.6032 0.4413 0.1305 0.042 Uiso 1 1 calc R U . . .
C22 C 0.67370(8) 0.35532(14) 0.16792(4) 0.0408(3) Uani 1 1 d . . . . .
H22 H 0.6382 0.3017 0.1790 0.049 Uiso 1 1 calc R U . . .
C23 C 0.74592(8) 0.34972(13) 0.18069(4) 0.0393(3) Uani 1 1 d . . . . .
H23 H 0.7594 0.2917 0.2004 0.047 Uiso 1 1 calc R U . . .
C24 C 0.79944(7) 0.42787(11) 0.16519(4) 0.0334(3) Uani 1 1 d . . . . .
C25 C 0.77698(7) 0.51105(11) 0.13622(4) 0.0309(2) Uani 1 1 d . . . . .
H25 H 0.8123 0.5653 0.1253 0.037 Uiso 1 1 calc R U . . .
C26 C 0.93587(11) 0.26917(19) 0.16620(10) 0.0917(9) Uani 1 1 d . . . . .
H26A H 0.9418 0.2691 0.1373 0.138 Uiso 1 1 calc R U . . .
H26B H 0.9026 0.2030 0.1740 0.138 Uiso 1 1 calc R U . . .
H26C H 0.9838 0.2570 0.1788 0.138 Uiso 1 1 calc R U . . .
C27 C 0.95231(10) 0.5425(2) 0.16193(9) 0.0934(9) Uani 1 1 d . . . . .
H27A H 1.0030 0.5355 0.1715 0.140 Uiso 1 1 calc R U . . .
H27B H 0.9315 0.6205 0.1707 0.140 Uiso 1 1 calc R U . . .
H27C H 0.9518 0.5388 0.1329 0.140 Uiso 1 1 calc R U . . .
C28 C 0.89696(15) 0.4227(4) 0.23692(7) 0.1309(15) Uani 1 1 d . . . . .
H28A H 0.8614 0.3636 0.2473 0.196 Uiso 1 1 calc R U . . .
H28B H 0.8832 0.5050 0.2456 0.196 Uiso 1 1 calc R U . . .
H28C H 0.9461 0.4030 0.2469 0.196 Uiso 1 1 calc R U . . .
C29 C 0.54946(6) 0.76743(10) -0.02060(4) 0.0285(2) Uani 1 1 d . . . . .
C30 C 0.47148(8) 0.78369(15) -0.03411(4) 0.0431(3) Uani 1 1 d . . . . .
C31 C 0.42331(8) 0.74495(12) 0.00055(4) 0.0394(3) Uani 1 1 d . . . . .
C32 C 0.47623(7) 0.70393(16) 0.03284(4) 0.0456(3) Uani 1 1 d . . . . .
C33 C 0.55200(6) 0.72790(10) 0.01736(4) 0.0282(2) Uani 1 1 d . . . . .
F1A F 0.45609(13) 0.6873(4) -0.06275(9) 0.0551(7) Uani 0.541(6) 1 d . . P A 1
F2A F 0.45221(15) 0.8813(3) -0.05099(10) 0.0517(8) Uani 0.541(6) 1 d . . P A 1
F3A F 0.36495(16) 0.6776(4) -0.00522(10) 0.0609(9) Uani 0.541(6) 1 d . . P A 1
F4A F 0.3979(2) 0.8542(3) 0.01721(8) 0.0586(8) Uani 0.541(6) 1 d . . P A 1
F5A F 0.46736(13) 0.5672(2) 0.03193(13) 0.0536(7) Uani 0.541(6) 1 d . . P A 1
F6A F 0.46260(11) 0.7281(4) 0.06919(6) 0.0554(9) Uani 0.541(6) 1 d . . P A 1
F1B F 0.45645(14) 0.7549(5) -0.06950(7) 0.0578(10) Uani 0.459(6) 1 d . . P A 2
F2B F 0.4613(2) 0.9206(3) -0.03453(16) 0.0583(10) Uani 0.459(6) 1 d . . P A 2
F3B F 0.3977(3) 0.6338(3) -0.01452(9) 0.0582(10) Uani 0.459(6) 1 d . . P A 2
F4B F 0.36643(19) 0.8113(4) 0.00781(11) 0.0580(10) Uani 0.459(6) 1 d . . P A 2
F5B F 0.46180(14) 0.6121(4) 0.05139(12) 0.0568(12) Uani 0.459(6) 1 d . . P A 2
F6B F 0.46361(13) 0.8066(5) 0.06196(10) 0.0598(11) Uani 0.459(6) 1 d . . P A 2
S1 S 0.72777(2) 0.78025(3) -0.08847(2) 0.03629(10) Uani 1 1 d . . . . .
S2 S 0.73537(2) 0.73153(3) 0.08140(2) 0.03208(9) Uani 1 1 d . . . . .
Si1 Si 0.87247(3) 1.09224(5) -0.19503(2) 0.05817(15) Uani 1 1 d . . . . .
Si2 Si 0.89716(2) 0.41617(4) 0.18212(2) 0.03861(11) Uani 1 1 d . . . . .

loop_
_atom_site_aniso_label
_atom_site_aniso_U_11
_atom_site_aniso_U_22
_atom_site_aniso_U_33
_atom_site_aniso_U_23
_atom_site_aniso_U_13
_atom_site_aniso_U_12
C1 0.0461(8) 0.0316(6) 0.0476(7) 0.0079(5) 0.0119(6) 0.0099(5)
C2 0.0321(6) 0.0299(6) 0.0333(6) 0.0022(4) 0.0044(5) 0.0017(4)
C3 0.0280(6) 0.0286(5) 0.0301(5) 0.0014(4) -0.0006(4) -0.0002(4)
C4 0.0288(6) 0.0312(6) 0.0321(6) 0.0038(4) -0.0006(4) 0.0013(4)
C5 0.0303(6) 0.0309(6) 0.0323(6) 0.0017(4) -0.0008(5) -0.0010(4)
C6 0.0319(6) 0.0344(6) 0.0308(6) 0.0024(5) -0.0008(5) -0.0045(5)
C7 0.0307(6) 0.0463(7) 0.0397(6) 0.0097(5) -0.0014(5) -0.0032(5)
C8 0.0376(7) 0.0517(8) 0.0468(7) 0.0180(6) -0.0067(6) -0.0009(6)
C9 0.0419(7) 0.0540(8) 0.0375(7) 0.0161(6) -0.0036(5) -0.0097(6)
C10 0.0370(7) 0.0493(8) 0.0337(6) 0.0045(5) 0.0011(5) -0.0088(6)
C11 0.0328(6) 0.0391(6) 0.0373(6) 0.0029(5) 0.0026(5) -0.0022(5)
C12 0.0808(14) 0.0832(14) 0.0737(13) 0.0188(11) 0.0356(11) 0.0167(12)
C13 0.0727(14) 0.0896(16) 0.0911(16) 0.0156(13) 0.0242(12) -0.0324(12)
C14 0.0373(10) 0.231(4) 0.0925(18) 0.036(2) -0.0088(11) -0.0114(16)
C15 0.0443(7) 0.0296(6) 0.0447(7) 0.0064(5) -0.0094(6) -0.0075(5)
C16 0.0301(6) 0.0270(5) 0.0326(6) 0.0011(4) -0.0026(4) -0.0003(4)
C17 0.0264(5) 0.0271(5) 0.0299(5) 0.0007(4) 0.0004(4) 0.0012(4)
C18 0.0268(5) 0.0286(5) 0.0315(5) 0.0022(4) 0.0003(4) -0.0002(4)
C19 0.0271(5) 0.0265(5) 0.0304(5) 0.0006(4) 0.0018(4) 0.0004(4)
C20 0.0289(5) 0.0290(5) 0.0288(5) 0.0001(4) 0.0009(4) 0.0030(4)
C21 0.0275(6) 0.0424(7) 0.0362(6) 0.0047(5) 0.0019(5) -0.0005(5)
C22 0.0359(7) 0.0466(7) 0.0398(7) 0.0119(6) 0.0033(5) -0.0050(6)
C23 0.0398(7) 0.0429(7) 0.0354(6) 0.0112(5) -0.0010(5) 0.0004(6)
C24 0.0324(6) 0.0365(6) 0.0313(6) 0.0020(5) -0.0025(5) 0.0023(5)
C25 0.0291(6) 0.0309(5) 0.0325(6) 0.0024(4) -0.0002(4) 0.0000(4)
C26 0.0464(10) 0.0615(12) 0.167(3) -0.0270(14) -0.0200(13) 0.0127(9)
C27 0.0349(9) 0.0661(12) 0.179(3) 0.0407(15) -0.0085(12) -0.0029(8)
C28 0.0669(15) 0.274(5) 0.0518(12) -0.0142(19) -0.0180(11) -0.008(2)
C29 0.0250(5) 0.0275(5) 0.0328(6) 0.0023(4) -0.0006(4) 0.0017(4)
C30 0.0292(6) 0.0616(9) 0.0384(7) 0.0121(6) -0.0011(5) 0.0061(6)
C31 0.0248(6) 0.0444(7) 0.0492(8) 0.0125(6) -0.0002(5) 0.0010(5)
C32 0.0273(6) 0.0714(10) 0.0381(7) 0.0142(7) 0.0020(5) -0.0009(6)
C33 0.0244(5) 0.0277(5) 0.0326(6) 0.0018(4) 0.0007(4) 0.0005(4)
F1A 0.0432(10) 0.0725(18) 0.0496(13) -0.0152(12) -0.0106(9) -0.0077(11)
F2A 0.0332(10) 0.0617(19) 0.0602(16) 0.0345(13) -0.0010(10) 0.0086(11)
F3A 0.0325(12) 0.0818(19) 0.0682(15) 0.0311(14) -0.0126(10) -0.0200(12)
F4A 0.0573(18) 0.0611(14) 0.0575(12) 0.0115(10) 0.0122(12) 0.0288(12)
F5A 0.0350(9) 0.0437(11) 0.082(2) 0.0280(11) -0.0063(11) -0.0090(8)
F6A 0.0369(9) 0.093(3) 0.0362(9) 0.0069(10) 0.0081(7) 0.0076(11)
F1B 0.0356(11) 0.101(3) 0.0365(11) 0.0073(14) -0.0086(8) -0.0061(15)
F2B 0.0350(13) 0.0496(17) 0.090(3) 0.0335(16) 0.0095(16) 0.0139(12)
F3B 0.061(2) 0.0576(16) 0.0561(14) 0.0087(11) -0.0112(13) -0.0262(14)
F4B 0.0316(14) 0.078(2) 0.0642(16) 0.0229(15) 0.0111(12) 0.0225(14)
F5B 0.0310(10) 0.072(2) 0.067(2) 0.044(2) -0.0003(12) -0.0078(12)
F6B 0.0420(11) 0.088(3) 0.0497(15) -0.0229(16) 0.0108(10) 0.0086(13)
S1 0.03393(17) 0.03458(17) 0.04035(18) 0.00486(12) 0.00984(12) 0.00516(12)
S2 0.02979(17) 0.02969(16) 0.03676(17) 0.00286(11) -0.00640(11) -0.00372(11)
Si1 0.0379(2) 0.0825(4) 0.0541(3) 0.0168(2) 0.01131(19) -0.0085(2)
Si2 0.0327(2) 0.0445(2) 0.0387(2) 0.00223(15) -0.00796(14) 0.00246(14)

loop_
_atom_type_symbol
_atom_type_description
_atom_type_scat_dispersion_real
_atom_type_scat_dispersion_imag
_atom_type_scat_source
C C 0.0001 0.0005 'International Tables Vol C Tables 4.2.6.8 and 6.1.1.4'
H H 0.0000 0.0000 'International Tables Vol C Tables 4.2.6.8 and 6.1.1.4'
F F 0.0043 0.0034 'International Tables Vol C Tables 4.2.6.8 and 6.1.1.4'
Si Si 0.0298 0.0251 'International Tables Vol C Tables 4.2.6.8 and 6.1.1.4'
S S 0.0489 0.0447 'International Tables Vol C Tables 4.2.6.8 and 6.1.1.4'

loop_
_geom_angle_atom_site_label_1
_geom_angle_atom_site_label_2
_geom_angle_atom_site_label_3
_geom_angle
_geom_angle_site_symmetry_1
_geom_angle_site_symmetry_3
_geom_angle_publ_flag
C2 C1 H1A 109.5 . . ?
C2 C1 H1B 109.5 . . ?
H1A C1 H1B 109.5 . . ?
C2 C1 H1C 109.5 . . ?
H1A C1 H1C 109.5 . . ?
H1B C1 H1C 109.5 . . ?
C3 C2 C1 130.43(11) . . ?
C3 C2 S1 110.61(9) . . ?
C1 C2 S1 118.92(9) . . ?
C2 C3 C4 112.46(11) . . ?
C2 C3 C29 124.79(11) . . ?
C4 C3 C29 122.75(10) . . ?
C5 C4 C3 113.56(11) . . ?
C5 C4 H4 123.2 . . ?
C3 C4 H4 123.2 . . ?
C4 C5 C6 128.35(11) . . ?
C4 C5 S1 110.11(9) . . ?
C6 C5 S1 121.54(9) . . ?
C7 C6 C11 118.13(12) . . ?
C7 C6 C5 120.50(11) . . ?
C11 C6 C5 121.37(11) . . ?
C8 C7 C6 120.46(13) . . ?
C8 C7 H7 119.8 . . ?
C6 C7 H7 119.8 . . ?
C7 C8 C9 120.42(14) . . ?
C7 C8 H8 119.8 . . ?
C9 C8 H8 119.8 . . ?
C8 C9 C10 121.15(13) . . ?
C8 C9 H9 119.4 . . ?
C10 C9 H9 119.4 . . ?
C9 C10 C11 117.55(13) . . ?
C9 C10 Si1 121.60(10) . . ?
C11 C10 Si1 120.81(11) . . ?
C6 C11 C10 122.29(13) . . ?
C6 C11 H11 118.9 . . ?
C10 C11 H11 118.9 . . ?
Si1 C12 H12A 109.5 . . ?
Si1 C12 H12B 109.5 . . ?
H12A C12 H12B 109.5 . . ?
Si1 C12 H12C 109.5 . . ?
H12A C12 H12C 109.5 . . ?
H12B C12 H12C 109.5 . . ?
Si1 C13 H13A 109.5 . . ?
Si1 C13 H13B 109.5 . . ?
H13A C13 H13B 109.5 . . ?
Si1 C13 H13C 109.5 . . ?
H13A C13 H13C 109.5 . . ?
H13B C13 H13C 109.5 . . ?
Si1 C14 H14A 109.5 . . ?
Si1 C14 H14B 109.5 . . ?
H14A C14 H14B 109.5 . . ?
Si1 C14 H14C 109.5 . . ?
H14A C14 H14C 109.5 . . ?
H14B C14 H14C 109.5 . . ?
C16 C15 H15A 109.5 . . ?
C16 C15 H15B 109.5 . . ?
H15A C15 H15B 109.5 . . ?
C16 C15 H15C 109.5 . . ?
H15A C15 H15C 109.5 . . ?
H15B C15 H15C 109.5 . . ?
C17 C16 C15 130.29(11) . . ?
C17 C16 S2 110.62(9) . . ?
C15 C16 S2 119.06(9) . . ?
C16 C17 C18 112.45(10) . . ?
C16 C17 C33 125.10(10) . . ?
C18 C17 C33 122.44(10) . . ?
C19 C18 C17 113.45(10) . . ?
C19 C18 H18 123.3 . . ?
C17 C18 H18 123.3 . . ?
C18 C19 C20 128.43(11) . . ?
C18 C19 S2 110.29(9) . . ?
C20 C19 S2 121.24(9) . . ?
C21 C20 C25 118.28(11) . . ?
C21 C20 C19 120.16(11) . . ?
C25 C20 C19 121.55(11) . . ?
C22 C21 C20 120.28(12) . . ?
C22 C21 H21 119.9 . . ?
C20 C21 H21 119.9 . . ?
C21 C22 C23 120.49(12) . . ?
C21 C22 H22 119.8 . . ?
C23 C22 H22 119.8 . . ?
C22 C23 C24 121.20(12) . . ?
C22 C23 H23 119.4 . . ?
C24 C23 H23 119.4 . . ?
C25 C24 C23 117.20(12) . . ?
C25 C24 Si2 122.39(10) . . ?
C23 C24 Si2 120.39(9) . . ?
C24 C25 C20 122.55(11) . . ?
C24 C25 H25 118.7 . . ?
C20 C25 H25 118.7 . . ?
Si2 C26 H26A 109.5 . . ?
Si2 C26 H26B 109.5 . . ?
H26A C26 H26B 109.5 . . ?
Si2 C26 H26C 109.5 . . ?
H26A C26 H26C 109.5 . . ?
H26B C26 H26C 109.5 . . ?
Si2 C27 H27A 109.5 . . ?
Si2 C27 H27B 109.5 . . ?
H27A C27 H27B 109.5 . . ?
Si2 C27 H27C 109.5 . . ?
H27A C27 H27C 109.5 . . ?
H27B C27 H27C 109.5 . . ?
Si2 C28 H28A 109.5 . . ?
Si2 C28 H28B 109.5 . . ?
H28A C28 H28B 109.5 . . ?
Si2 C28 H28C 109.5 . . ?
H28A C28 H28C 109.5 . . ?
H28B C28 H28C 109.5 . . ?
C33 C29 C3 129.89(10) . . ?
C33 C29 C30 110.95(10) . . ?
C3 C29 C30 119.15(10) . . ?
F2A C30 F1A 105.23(18) . . ?
F2A C30 C29 120.02(19) . . ?
F1B C30 C29 117.48(18) . . ?
F1A C30 C29 107.24(15) . . ?
F1B C30 F2B 102.3(2) . . ?
C29 C30 F2B 103.7(2) . . ?
F2A C30 C31 115.01(18) . . ?
F1B C30 C31 122.0(2) . . ?
F1A C30 C31 101.26(18) . . ?
C29 C30 C31 106.19(11) . . ?
F2B C30 C31 102.33(19) . . ?
F4B C31 F3B 107.0(2) . . ?
F3A C31 F4A 105.9(2) . . ?
F4B C31 C30 116.85(16) . . ?
F3A C31 C30 120.76(19) . . ?
F3B C31 C30 98.97(19) . . ?
F4A C31 C30 105.03(16) . . ?
F4B C31 C32 122.7(2) . . ?
F3A C31 C32 116.98(15) . . ?
F3B C31 C32 102.29(19) . . ?
F4A C31 C32 100.04(18) . . ?
C30 C31 C32 105.48(11) . . ?
F5B C32 C33 121.61(19) . . ?
F6A C32 C33 118.44(16) . . ?
F6A C32 F5A 101.83(18) . . ?
C33 C32 F5A 105.42(16) . . ?
F5B C32 F6B 104.5(2) . . ?
C33 C32 F6B 103.63(16) . . ?
F5B C32 C31 118.46(19) . . ?
F6A C32 C31 120.11(17) . . ?
C33 C32 C31 106.38(11) . . ?
F5A C32 C31 102.21(16) . . ?
F6B C32 C31 98.55(19) . . ?
C29 C33 C17 130.22(10) . . ?
C29 C33 C32 110.76(10) . . ?
C17 C33 C32 119.02(11) . . ?
C2 S1 C5 93.25(6) . . ?
C16 S2 C19 93.19(6) . . ?
C14 Si1 C12 110.30(14) . . ?
C14 Si1 C10 108.70(9) . . ?
C12 Si1 C10 109.41(9) . . ?
C14 Si1 C13 110.81(14) . . ?
C12 Si1 C13 109.11(11) . . ?
C10 Si1 C13 108.47(9) . . ?
C26 Si2 C27 110.03(12) . . ?
C26 Si2 C28 109.04(16) . . ?
C27 Si2 C28 109.96(16) . . ?
C26 Si2 C24 109.59(8) . . ?
C27 Si2 C24 110.72(8) . . ?
C28 Si2 C24 107.45(9) . . ?

loop_
_geom_bond_atom_site_label_1
_geom_bond_atom_site_label_2
_geom_bond_distance
_geom_bond_site_symmetry_2
_geom_bond_publ_flag
C1 C2 1.4938(17) . ?
C1 H1A 0.9800 . ?
C1 H1B 0.9800 . ?
C1 H1C 0.9800 . ?
C2 C3 1.3750(17) . ?
C2 S1 1.7137(12) . ?
C3 C4 1.4284(16) . ?
C3 C29 1.4617(16) . ?
C4 C5 1.3640(17) . ?
C4 H4 0.9500 . ?
C5 C6 1.4697(16) . ?
C5 S1 1.7244(12) . ?
C6 C7 1.3949(18) . ?
C6 C11 1.3967(17) . ?
C7 C8 1.3812(19) . ?
C7 H7 0.9500 . ?
C8 C9 1.385(2) . ?
C8 H8 0.9500 . ?
C9 C10 1.389(2) . ?
C9 H9 0.9500 . ?
C10 C11 1.4006(18) . ?
C10 Si1 1.8694(15) . ?
C11 H11 0.9500 . ?
C12 Si1 1.863(2) . ?
C12 H12A 0.9800 . ?
C12 H12B 0.9800 . ?
C12 H12C 0.9800 . ?
C13 Si1 1.871(2) . ?
C13 H13A 0.9800 . ?
C13 H13B 0.9800 . ?
C13 H13C 0.9800 . ?
C14 Si1 1.854(2) . ?
C14 H14A 0.9800 . ?
C14 H14B 0.9800 . ?
C14 H14C 0.9800 . ?
C15 C16 1.4947(16) . ?
C15 H15A 0.9800 . ?
C15 H15B 0.9800 . ?
C15 H15C 0.9800 . ?
C16 C17 1.3760(16) . ?
C16 S2 1.7130(12) . ?
C17 C18 1.4288(16) . ?
C17 C33 1.4618(16) . ?
C18 C19 1.3626(16) . ?
C18 H18 0.9500 . ?
C19 C20 1.4664(16) . ?
C19 S2 1.7233(12) . ?
C20 C21 1.3943(17) . ?
C20 C25 1.3974(16) . ?
C21 C22 1.3826(18) . ?
C21 H21 0.9500 . ?
C22 C23 1.3840(19) . ?
C22 H22 0.9500 . ?
C23 C24 1.3978(18) . ?
C23 H23 0.9500 . ?
C24 C25 1.3964(16) . ?
C24 Si2 1.8716(13) . ?
C25 H25 0.9500 . ?
C26 Si2 1.838(2) . ?
C26 H26A 0.9800 . ?
C26 H26B 0.9800 . ?
C26 H26C 0.9800 . ?
C27 Si2 1.840(2) . ?
C27 H27A 0.9800 . ?
C27 H27B 0.9800 . ?
C27 H27C 0.9800 . ?
C28 Si2 1.848(2) . ?
C28 H28A 0.9800 . ?
C28 H28B 0.9800 . ?
C28 H28C 0.9800 . ?
C29 C33 1.3511(17) . ?
C29 C30 1.5006(17) . ?
C30 F2A 1.261(3) . ?
C30 F1B 1.263(3) . ?
C30 F1A 1.457(3) . ?
C30 F2B 1.512(4) . ?
C30 C31 1.5205(19) . ?
C31 F4B 1.288(3) . ?
C31 F3A 1.307(2) . ?
C31 F3B 1.399(3) . ?
C31 F4A 1.401(3) . ?
C31 C32 1.5207(19) . ?
C32 F5B 1.213(3) . ?
C32 F6A 1.277(2) . ?
C32 C33 1.4970(17) . ?
C32 F5A 1.506(3) . ?
C32 F6B 1.510(3) . ?

loop_
_geom_torsion_atom_site_label_1
_geom_torsion_atom_site_label_2
_geom_torsion_atom_site_label_3
_geom_torsion_atom_site_label_4
_geom_torsion
_geom_torsion_site_symmetry_1
_geom_torsion_site_symmetry_2
_geom_torsion_site_symmetry_3
_geom_torsion_site_symmetry_4
_geom_torsion_publ_flag
C1 C2 C3 C4 -177.12(13) . . . . ?
S1 C2 C3 C4 0.64(14) . . . . ?
C1 C2 C3 C29 2.7(2) . . . . ?
S1 C2 C3 C29 -179.53(10) . . . . ?
C2 C3 C4 C5 -0.87(16) . . . . ?
C29 C3 C4 C5 179.30(11) . . . . ?
C3 C4 C5 C6 179.58(12) . . . . ?
C3 C4 C5 S1 0.67(14) . . . . ?
C4 C5 C6 C7 -7.6(2) . . . . ?
S1 C5 C6 C7 171.20(10) . . . . ?
C4 C5 C6 C11 171.72(13) . . . . ?
S1 C5 C6 C11 -9.49(17) . . . . ?
C11 C6 C7 C8 0.9(2) . . . . ?
C5 C6 C7 C8 -179.72(13) . . . . ?
C6 C7 C8 C9 -0.6(2) . . . . ?
C7 C8 C9 C10 -0.1(2) . . . . ?
C8 C9 C10 C11 0.4(2) . . . . ?
C8 C9 C10 Si1 -177.45(12) . . . . ?
C7 C6 C11 C10 -0.6(2) . . . . ?
C5 C6 C11 C10 -179.93(12) . . . . ?
C9 C10 C11 C6 -0.1(2) . . . . ?
Si1 C10 C11 C6 177.82(10) . . . . ?
C15 C16 C17 C18 -177.12(13) . . . . ?
S2 C16 C17 C18 0.62(13) . . . . ?
C15 C16 C17 C33 1.3(2) . . . . ?
S2 C16 C17 C33 179.03(10) . . . . ?
C16 C17 C18 C19 -0.69(15) . . . . ?
C33 C17 C18 C19 -179.15(11) . . . . ?
C17 C18 C19 C20 178.03(11) . . . . ?
C17 C18 C19 S2 0.43(13) . . . . ?
C18 C19 C20 C21 -16.20(19) . . . . ?
S2 C19 C20 C21 161.17(10) . . . . ?
C18 C19 C20 C25 164.10(12) . . . . ?
S2 C19 C20 C25 -18.53(16) . . . . ?
C25 C20 C21 C22 -0.32(19) . . . . ?
C19 C20 C21 C22 179.97(12) . . . . ?
C20 C21 C22 C23 -0.2(2) . . . . ?
C21 C22 C23 C24 0.5(2) . . . . ?
C22 C23 C24 C25 -0.3(2) . . . . ?
C22 C23 C24 Si2 -178.62(11) . . . . ?
C23 C24 C25 C20 -0.17(19) . . . . ?
Si2 C24 C25 C20 178.09(9) . . . . ?
C21 C20 C25 C24 0.49(18) . . . . ?
C19 C20 C25 C24 -179.81(11) . . . . ?
C2 C3 C29 C33 42.6(2) . . . . ?
C4 C3 C29 C33 -137.58(14) . . . . ?
C2 C3 C29 C30 -136.00(14) . . . . ?
C4 C3 C29 C30 43.81(17) . . . . ?
C33 C29 C30 F2A 130.9(2) . . . . ?
C3 C29 C30 F2A -50.3(3) . . . . ?
C33 C29 C30 F1B -142.3(3) . . . . ?
C3 C29 C30 F1B 36.5(3) . . . . ?
C33 C29 C30 F1A -109.3(2) . . . . ?
C3 C29 C30 F1A 69.5(2) . . . . ?
C33 C29 C30 F2B 105.8(2) . . . . ?
C3 C29 C30 F2B -75.4(2) . . . . ?
C33 C29 C30 C31 -1.67(16) . . . . ?
C3 C29 C30 C31 177.19(11) . . . . ?
F1B C30 C31 F4B -82.9(5) . . . . ?
C29 C30 C31 F4B 138.6(3) . . . . ?
F2B C30 C31 F4B 30.2(5) . . . . ?
F2A C30 C31 F3A 87.8(4) . . . . ?
F1A C30 C31 F3A -25.1(3) . . . . ?
C29 C30 C31 F3A -137.0(2) . . . . ?
F1B C30 C31 F3B 31.4(5) . . . . ?
C29 C30 C31 F3B -107.0(2) . . . . ?
F2B C30 C31 F3B 144.6(4) . . . . ?
F2A C30 C31 F4A -31.6(4) . . . . ?
F1A C30 C31 F4A -144.5(3) . . . . ?
C29 C30 C31 F4A 103.7(2) . . . . ?
F2A C30 C31 C32 -136.8(2) . . . . ?
F1B C30 C31 C32 136.9(3) . . . . ?
F1A C30 C31 C32 110.37(18) . . . . ?
C29 C30 C31 C32 -1.51(15) . . . . ?
F2B C30 C31 C32 -109.9(2) . . . . ?
F4B C31 C32 F5B 85.3(5) . . . . ?
F3B C31 C32 F5B -34.4(5) . . . . ?
C30 C31 C32 F5B -137.5(3) . . . . ?
F3A C31 C32 F6A -80.6(4) . . . . ?
F4A C31 C32 F6A 33.1(4) . . . . ?
C30 C31 C32 F6A 141.9(2) . . . . ?
F4B C31 C32 C33 -133.4(3) . . . . ?
F3A C31 C32 C33 141.3(3) . . . . ?
F3B C31 C32 C33 106.9(2) . . . . ?
F4A C31 C32 C33 -105.0(2) . . . . ?
C30 C31 C32 C33 3.84(16) . . . . ?
F3A C31 C32 F5A 31.0(4) . . . . ?
F4A C31 C32 F5A 144.7(3) . . . . ?
C30 C31 C32 F5A -106.48(19) . . . . ?
F4B C31 C32 F6B -26.4(4) . . . . ?
F3B C31 C32 F6B -146.1(3) . . . . ?
C30 C31 C32 F6B 110.9(2) . . . . ?
C3 C29 C33 C17 6.4(2) . . . . ?
C30 C29 C33 C17 -174.85(12) . . . . ?
C3 C29 C33 C32 -174.43(13) . . . . ?
C30 C29 C33 C32 4.27(16) . . . . ?
C16 C17 C33 C29 42.0(2) . . . . ?
C18 C17 C33 C29 -139.72(13) . . . . ?
C16 C17 C33 C32 -137.03(14) . . . . ?
C18 C17 C33 C32 41.22(17) . . . . ?
F5B C32 C33 C29 134.7(3) . . . . ?
F6A C32 C33 C29 -144.1(2) . . . . ?
F5A C32 C33 C29 102.91(19) . . . . ?
F6B C32 C33 C29 -108.5(2) . . . . ?
C31 C32 C33 C29 -5.13(16) . . . . ?
F5B C32 C33 C17 -46.1(4) . . . . ?
F6A C32 C33 C17 35.2(3) . . . . ?
F5A C32 C33 C17 -77.9(2) . . . . ?
F6B C32 C33 C17 70.8(2) . . . . ?
C31 C32 C33 C17 174.10(11) . . . . ?
C3 C2 S1 C5 -0.23(10) . . . . ?
C1 C2 S1 C5 177.82(11) . . . . ?
C4 C5 S1 C2 -0.26(10) . . . . ?
C6 C5 S1 C2 -179.25(10) . . . . ?
C17 C16 S2 C19 -0.33(10) . . . . ?
C15 C16 S2 C19 177.70(11) . . . . ?
C18 C19 S2 C16 -0.06(10) . . . . ?
C20 C19 S2 C16 -177.87(10) . . . . ?
C9 C10 Si1 C14 136.29(18) . . . . ?
C11 C10 Si1 C14 -41.53(19) . . . . ?
C9 C10 Si1 C12 -103.20(14) . . . . ?
C11 C10 Si1 C12 78.98(14) . . . . ?
C9 C10 Si1 C13 15.73(16) . . . . ?
C11 C10 Si1 C13 -162.09(14) . . . . ?
C25 C24 Si2 C26 -112.20(15) . . . . ?
C23 C24 Si2 C26 66.01(16) . . . . ?
C25 C24 Si2 C27 9.36(16) . . . . ?
C23 C24 Si2 C27 -172.44(14) . . . . ?
C25 C24 Si2 C28 129.45(17) . . . . ?
C23 C24 Si2 C28 -52.34(18) . . . . ?
